data_1554336
loop_
_publ_author_name
'Olivon, F.'
'Apel, C.'
'Retailleau, P.'
'Allard, P. M.'
'Wolfender, J. L.'
'Touboul, D.'
'Roussi, F.'
'Litaudon, M.'
'Desrat, S.'

_publ_section_title
;
 Searching for original natural products by molecular networking:
 detection, isolation and total synthesis of chloroaustralasines
;
_journal_issue 14
_journal_name_full 'Organic Chemistry Frontiers'
_journal_page_first 2171
_journal_paper_doi 10.1039/C8QO00429C
_journal_volume 5
_journal_year 2018
_chemical_absolute_configuration ad
_chemical_formula_moiety 'C20 H24 Cl N O3, 0.57(C H4 O)'
_chemical_formula_sum 'C20.57 H26.27 Cl N O3.57'
_chemical_formula_weight 380.07
_chemical_name_systematic
(1R,2R,4aS,12bS)-1-chloro-2-hydroxy-2,5,5,7-tetramethyl-1,2,3,4,4a,5,7,12b-octahydro-12H-isochromeno[3,4-b]quinolin-12-one
_space_group_crystal_system monoclinic
_space_group_IT_number 5
_space_group_name_Hall 'C 2y'
_space_group_name_H-M_alt 'C 1 2 1'
_atom_sites_solution_hydrogens geom
_atom_sites_solution_primary dual
_atom_sites_solution_secondary difmap
_audit_creation_method SHELXL-2016/6
_audit_update_record
;
2017-06-08 deposited with the CCDC.
2018-06-07 downloaded from the CCDC.
;
_cell_angle_alpha 90
_cell_angle_beta 103.239(7)
_cell_angle_gamma 90
_cell_formula_units_Z 8
_cell_length_a 18.4603(3)
_cell_length_b 16.6736(3)
_cell_length_c 13.8087(10)
_cell_measurement_reflns_used 11742
_cell_measurement_temperature 293(2)
_cell_measurement_theta_max 71.2
_cell_measurement_theta_min 6.5
_cell_volume 4137.4(3)
_computing_cell_refinement
;
CrystalClear-SM Expert 2.0 r16 (Rigaku, 2014)
;
_computing_data_collection
;
CrystalClear-SM Expert 2.0 r16 (Rigaku, 2014)
;
_computing_data_reduction
;
CrystalClear-SM Expert 2.0 r16 (Rigaku, 2014)
;
_computing_structure_refinement 'SHELXL-2016/6 (Sheldrick, 2015)'
_computing_structure_solution 'SHELXT(Sheldrick, 2015)'
_diffrn_ambient_temperature 293(2)
_diffrn_detector 'Rigaku Rapid2 IP'
_diffrn_detector_area_resol_mean 10.0000
_diffrn_measured_fraction_theta_full 0.996
_diffrn_measured_fraction_theta_max 0.996
_diffrn_measurement_device
;
Crystal Goniometer Chi partial
;
_diffrn_measurement_device_type
;
Rigaku mm007 Rapid 2 conversion
;
_diffrn_measurement_method 'profile data from \w-scans'
_diffrn_measurement_specimen_support Fiber
_diffrn_radiation_monochromator 'PSMIC CMF Confocal optics'
_diffrn_radiation_type CuK\a
_diffrn_radiation_wavelength 1.54187
_diffrn_reflns_av_R_equivalents 0.0370
_diffrn_reflns_av_unetI/netI 0.0568
_diffrn_reflns_Laue_measured_fraction_full 0.996
_diffrn_reflns_Laue_measured_fraction_max 0.996
_diffrn_reflns_limit_h_max 21
_diffrn_reflns_limit_h_min -21
_diffrn_reflns_limit_k_max 19
_diffrn_reflns_limit_k_min -19
_diffrn_reflns_limit_l_max 15
_diffrn_reflns_limit_l_min -16
_diffrn_reflns_number 22873
_diffrn_reflns_point_group_measured_fraction_full 0.980
_diffrn_reflns_point_group_measured_fraction_max 0.980
_diffrn_reflns_theta_full 65.486
_diffrn_reflns_theta_max 65.486
_diffrn_reflns_theta_min 6.523
_diffrn_source 'Rigaku mm007HF Rotating Anode'
_exptl_absorpt_coefficient_mu 1.811
_exptl_absorpt_correction_T_max 1.000
_exptl_absorpt_correction_T_min 0.768
_exptl_absorpt_correction_type multi-scan
_exptl_absorpt_process_details 'Reqab (Higashi, 1998)'
_exptl_crystal_colour colourless
_exptl_crystal_density_diffrn 1.220
_exptl_crystal_description 'square flat cobbledstone'
_exptl_crystal_F_000 1618
_exptl_crystal_recrystallization_method 'Re-crystallisation from solvent: MeOH/H2O'
_exptl_crystal_size_max 0.25
_exptl_crystal_size_mid 0.23
_exptl_crystal_size_min 0.09
_refine_diff_density_max 0.386
_refine_diff_density_min -0.430
_refine_diff_density_rms 0.101
_refine_ls_abs_structure_details
;
 Flack x determined using 1223 quotients [(I+)-(I-)]/[(I+)+(I-)]
 (Parsons, Flack and Wagner, Acta Cryst. B69 (2013) 249-259).
;
_refine_ls_abs_structure_Flack 0.019(7)
_refine_ls_extinction_coef 0.0026(5)
_refine_ls_extinction_expression Fc^*^=kFc[1+0.001xFc^2^\l^3^/sin(2\q)]^-1/4^
_refine_ls_extinction_method 'SHELXL-2016/6 (Sheldrick 2016)'
_refine_ls_goodness_of_fit_ref 1.043
_refine_ls_hydrogen_treatment constr
_refine_ls_matrix_type full
_refine_ls_number_parameters 462
_refine_ls_number_reflns 6982
_refine_ls_number_restraints 2
_refine_ls_restrained_S_all 1.044
_refine_ls_R_factor_all 0.1415
_refine_ls_R_factor_gt 0.0783
_refine_ls_shift/su_max 0.003
_refine_ls_shift/su_mean 0.000
_refine_ls_structure_factor_coef Fsqd
_refine_ls_weighting_details 'w=1/[\s^2^(Fo^2^)+(0.1605P)^2^] where P=(Fo^2^+2Fc^2^)/3'
_refine_ls_weighting_scheme calc
_refine_ls_wR_factor_gt 0.2000
_refine_ls_wR_factor_ref 0.2755
_reflns_Friedel_coverage 0.897
_reflns_Friedel_fraction_full 0.964
_reflns_Friedel_fraction_max 0.964
_reflns_number_gt 3457
_reflns_number_total 6991
_reflns_threshold_expression 'I > 2\s(I)'
_cod_data_source_file c8qo00429c2.cif
_cod_data_source_block compound_1
_cod_depositor_comments
;
The following automatic conversions were performed:

data item '_exptl_absorpt_correction_type' value 'Multi-scan' was
changed to 'multi-scan' in accordance with the
/home/saulius/struct/COD-crude-data/automatic-downloads/DataCite-retrospective/RSC/depositions/lib/dictionaries/cif_core.dic
dictionary named 'cif_core.dic' version 2.4.2 last updated on
2011-04-26.

Automatic conversion script
Id: cif_fix_values 6909 2019-04-08 15:41:33Z antanas 
;
_cod_original_sg_symbol_H-M 'C 2'
_cod_database_code 1554336
_shelx_shelxl_version_number 2016/6
_shelx_space_group_comment
;
The symmetry employed for this shelxl refinement is uniquely defined
by the following loop, which should always be used as a source of
symmetry information in preference to the above space-group names.
They are only intended as comments.
;

loop_
_space_group_symop_operation_xyz
'x, y, z'
'-x, y, -z'
'x+1/2, y+1/2, z'
'-x+1/2, y+1/2, -z'

loop_
_atom_site_label
_atom_site_type_symbol
_atom_site_fract_x
_atom_site_fract_y
_atom_site_fract_z
_atom_site_U_iso_or_equiv
_atom_site_adp_type
_atom_site_occupancy
_atom_site_site_symmetry_order
_atom_site_calc_flag
_atom_site_refinement_flags_posn
_atom_site_refinement_flags_adp
Cl1B Cl 0.72825(14) 0.34493(19) 0.9307(2) 0.0974(9) Uani 1 1 d . .
Cl1 Cl 0.72559(19) 0.6304(2) 0.9612(2) 0.1150(11) Uani 1 1 d . .
O3B' O 0.8835(3) 0.4197(4) 0.7918(5) 0.0887(19) Uani 1 1 d . .
H3B' H 0.855941 0.455727 0.764901 0.133 Uiso 1 1 calc R U
O1 O 0.8306(4) 0.5722(4) 0.7664(6) 0.091(2) Uani 1 1 d . .
O2 O 0.7767(5) 0.8465(5) 0.7967(5) 0.099(2) Uani 1 1 d . .
O1B O 0.6430(4) 0.4269(5) 0.6768(5) 0.095(2) Uani 1 1 d D .
O2B' O 0.6988(4) 0.1490(4) 0.6977(6) 0.098(2) Uani 1 1 d . .
N1 N 0.8956(6) 0.8024(6) 0.8390(6) 0.091(3) Uani 1 1 d . .
O3' O 0.5910(4) 0.5757(5) 0.6974(9) 0.127(3) Uani 1 1 d . .
H3' H 0.603203 0.528937 0.691626 0.190 Uiso 1 1 calc R U
C3B' C 0.7576(4) 0.3096(5) 0.7485(7) 0.068(2) Uani 1 1 d . .
H3BA H 0.779222 0.331725 0.695667 0.082 Uiso 1 1 calc R U
C2B' C 0.7707(4) 0.3720(5) 0.8341(7) 0.068(2) Uani 1 1 d . .
H2B' H 0.748414 0.422701 0.806184 0.082 Uiso 1 1 calc R U
C8A C 0.9487(7) 0.7440(7) 0.8538(7) 0.090(3) Uani 1 1 d . .
N1B N 0.5807(5) 0.1907(6) 0.6515(6) 0.098(3) Uani 1 1 d . .
C4A C 0.9288(5) 0.6630(6) 0.8329(7) 0.079(3) Uani 1 1 d . .
C3B C 0.6768(5) 0.2917(6) 0.7029(7) 0.080(3) Uani 1 1 d . .
C3 C 0.7966(5) 0.7023(6) 0.7938(7) 0.080(3) Uani 1 1 d . .
C4 C 0.8501(6) 0.6415(7) 0.7953(8) 0.083(3) Uani 1 1 d . .
C2B C 0.6532(6) 0.2138(8) 0.6856(7) 0.089(3) Uani 1 1 d . .
C3' C 0.7137(5) 0.6838(6) 0.7723(9) 0.083(3) Uani 1 1 d . .
H3'A H 0.698207 0.669103 0.701838 0.099 Uiso 1 1 calc R U
C4' C 0.6691(6) 0.7617(7) 0.7877(10) 0.099(3) Uani 1 1 d . .
H4' H 0.678442 0.771171 0.859536 0.118 Uiso 1 1 calc R U
C4AB C 0.5454(5) 0.3293(8) 0.6417(7) 0.088(3) Uani 1 1 d . .
C4B C 0.6240(5) 0.3525(6) 0.6739(7) 0.083(3) Uani 1 1 d D .
C8 C 1.0268(7) 0.7635(9) 0.8885(8) 0.105(4) Uani 1 1 d . .
H8 H 1.042276 0.816298 0.901199 0.125 Uiso 1 1 calc R U
C4B' C 0.7991(5) 0.2321(6) 0.7838(8) 0.083(3) Uani 1 1 d . .
H4B' H 0.781890 0.214641 0.842503 0.099 Uiso 1 1 calc R U
C8AB C 0.5245(6) 0.2492(8) 0.6327(8) 0.091(3) Uani 1 1 d . .
C2 C 0.8213(7) 0.7833(6) 0.8098(8) 0.088(3) Uani 1 1 d . .
C8B' C 0.7792(6) 0.1652(6) 0.7074(9) 0.088(3) Uani 1 1 d . .
C2' C 0.6931(6) 0.6158(6) 0.8309(8) 0.091(3) Uani 1 1 d . .
H2' H 0.718125 0.567859 0.813387 0.110 Uiso 1 1 calc R U
C5 C 0.9831(6) 0.6045(7) 0.8473(8) 0.095(3) Uani 1 1 d . .
H5 H 0.969342 0.551488 0.832341 0.114 Uiso 1 1 calc R U
C6B' C 0.8984(6) 0.3081(7) 0.9016(8) 0.095(3) Uani 1 1 d . .
H6BA H 0.951292 0.319803 0.918986 0.114 Uiso 1 1 calc R U
H6BB H 0.885066 0.285379 0.959799 0.114 Uiso 1 1 calc R U
C7 C 1.0764(7) 0.7028(10) 0.9018(9) 0.112(4) Uani 1 1 d . .
H7 H 1.126462 0.715503 0.924661 0.134 Uiso 1 1 calc R U
C1B' C 0.8552(5) 0.3866(6) 0.8736(7) 0.077(2) Uani 1 1 d . .
C5B C 0.4891(6) 0.3864(9) 0.6215(8) 0.105(4) Uani 1 1 d . .
H5B H 0.502598 0.440217 0.626923 0.125 Uiso 1 1 calc R U
C8' C 0.6978(7) 0.8332(7) 0.7429(10) 0.104(3) Uani 1 1 d . .
C6B C 0.4160(8) 0.3684(13) 0.5944(10) 0.122(5) Uani 1 1 d . .
H6B H 0.379703 0.408110 0.583073 0.146 Uiso 1 1 calc R U
C6 C 1.0580(6) 0.6228(9) 0.8838(8) 0.107(4) Uani 1 1 d . .
H6 H 1.094164 0.582934 0.895620 0.128 Uiso 1 1 calc R U
C1' C 0.6073(7) 0.5977(7) 0.8045(12) 0.114(4) Uani 1 1 d . .
C5B' C 0.8832(6) 0.2475(7) 0.8191(10) 0.101(4) Uani 1 1 d . .
H5BA H 0.908325 0.197688 0.842336 0.121 Uiso 1 1 calc R U
H5BB H 0.902564 0.266924 0.763857 0.121 Uiso 1 1 calc R U
C9B' C 0.7896(7) 0.1866(8) 0.6047(9) 0.111(4) Uani 1 1 d . .
H9BA H 0.768420 0.145285 0.558407 0.167 Uiso 1 1 calc R U
H9BB H 0.841767 0.191485 0.606675 0.167 Uiso 1 1 calc R U
H9BC H 0.765257 0.236658 0.583877 0.167 Uiso 1 1 calc R U
C7B' C 0.8720(7) 0.4469(8) 0.9610(9) 0.108(4) Uani 1 1 d . .
H7BA H 0.923437 0.462261 0.974174 0.162 Uiso 1 1 calc R U
H7BB H 0.861634 0.422316 1.019237 0.162 Uiso 1 1 calc R U
H7BC H 0.841278 0.493590 0.943864 0.162 Uiso 1 1 calc R U
C8B C 0.4496(7) 0.2279(10) 0.6050(8) 0.115(4) Uani 1 1 d . .
H8B H 0.434869 0.174490 0.600424 0.138 Uiso 1 1 calc R U
C9' C 0.6986(7) 0.8277(9) 0.6335(9) 0.119(4) Uani 1 1 d . .
H9'A H 0.713540 0.878305 0.611339 0.178 Uiso 1 1 calc R U
H9'B H 0.649620 0.814403 0.595752 0.178 Uiso 1 1 calc R U
H9'C H 0.732994 0.786833 0.624264 0.178 Uiso 1 1 calc R U
C5' C 0.5867(7) 0.7440(8) 0.7519(13) 0.127(5) Uani 1 1 d . .
H5'A H 0.575902 0.729433 0.682090 0.153 Uiso 1 1 calc R U
H5'B H 0.558187 0.791653 0.758905 0.153 Uiso 1 1 calc R U
C7B C 0.3981(8) 0.2895(16) 0.5846(9) 0.138(7) Uani 1 1 d . .
H7B H 0.348203 0.275957 0.562728 0.166 Uiso 1 1 calc R U
C6' C 0.5635(8) 0.6739(8) 0.8137(14) 0.137(5) Uani 1 1 d . .
H6'A H 0.572395 0.689512 0.883091 0.165 Uiso 1 1 calc R U
H6'B H 0.510700 0.663374 0.790176 0.165 Uiso 1 1 calc R U
C7' C 0.5859(8) 0.5301(9) 0.8636(15) 0.147(6) Uani 1 1 d . .
H7'A H 0.534982 0.515657 0.836461 0.221 Uiso 1 1 calc R U
H7'B H 0.591727 0.546588 0.931557 0.221 Uiso 1 1 calc R U
H7'C H 0.617361 0.484721 0.860694 0.221 Uiso 1 1 calc R U
C1B" C 0.5637(8) 0.1041(8) 0.6314(11) 0.127(5) Uani 1 1 d . .
H1BA H 0.574880 0.089485 0.569123 0.190 Uiso 1 1 calc R U
H1BB H 0.511974 0.094578 0.628283 0.190 Uiso 1 1 calc R U
H1BC H 0.593433 0.072411 0.683802 0.190 Uiso 1 1 calc R U
C1" C 0.9142(9) 0.8886(7) 0.8530(10) 0.127(5) Uani 1 1 d . .
H1"A H 0.959155 0.894663 0.903529 0.190 Uiso 1 1 calc R U
H1"B H 0.874301 0.916163 0.872934 0.190 Uiso 1 1 calc R U
H1"C H 0.921058 0.910840 0.791619 0.190 Uiso 1 1 calc R U
C10B C 0.8139(8) 0.0849(8) 0.7442(13) 0.131(5) Uani 1 1 d . .
H10A H 0.807582 0.075197 0.810330 0.196 Uiso 1 1 calc R U
H10B H 0.865999 0.085826 0.744879 0.196 Uiso 1 1 calc R U
H10C H 0.789990 0.043033 0.700751 0.196 Uiso 1 1 calc R U
C10' C 0.6619(9) 0.9108(7) 0.7644(12) 0.141(5) Uani 1 1 d . .
H10D H 0.662664 0.913743 0.834032 0.212 Uiso 1 1 calc R U
H10E H 0.611347 0.912534 0.726523 0.212 Uiso 1 1 calc R U
H10F H 0.688926 0.955409 0.746210 0.212 Uiso 1 1 calc R U

loop_
_atom_site_aniso_label
_atom_site_aniso_U_11
_atom_site_aniso_U_22
_atom_site_aniso_U_33
_atom_site_aniso_U_23
_atom_site_aniso_U_13
_atom_site_aniso_U_12
Cl1B 0.0949(18) 0.1056(19) 0.0927(16) -0.0001(16) 0.0237(13) -0.0171(15)
Cl1 0.134(3) 0.103(2) 0.117(2) -0.0097(17) 0.0485(18) -0.0234(19)
O3B' 0.070(4) 0.090(5) 0.105(5) 0.005(4) 0.017(4) -0.010(3)
O1 0.084(5) 0.074(4) 0.116(5) -0.016(4) 0.023(4) -0.002(4)
O2 0.117(6) 0.081(5) 0.105(5) -0.003(4) 0.034(4) 0.000(5)
O1B 0.075(4) 0.094(5) 0.109(5) -0.002(4) 0.010(4) 0.005(4)
O2B' 0.092(5) 0.081(5) 0.117(5) -0.012(4) 0.015(4) -0.014(4)
N1 0.099(7) 0.089(6) 0.081(5) 0.006(5) 0.013(5) -0.031(6)
O3' 0.074(5) 0.098(6) 0.198(10) -0.036(6) 0.009(5) 0.008(4)
C3B' 0.056(5) 0.062(5) 0.085(6) 0.000(4) 0.012(4) -0.004(4)
C2B' 0.057(5) 0.072(5) 0.075(5) 0.000(4) 0.014(4) -0.020(4)
C8A 0.095(8) 0.089(8) 0.083(7) 0.010(6) 0.012(6) -0.026(7)
N1B 0.091(7) 0.113(7) 0.085(6) -0.011(5) 0.009(5) -0.041(6)
C4A 0.064(6) 0.087(7) 0.083(6) 0.020(5) 0.009(4) -0.014(5)
C3B 0.068(6) 0.085(7) 0.080(6) -0.005(5) 0.005(5) -0.011(5)
C3 0.077(6) 0.079(7) 0.087(6) -0.004(5) 0.026(5) -0.006(5)
C4 0.082(7) 0.075(7) 0.095(7) -0.007(6) 0.026(5) -0.012(6)
C2B 0.080(7) 0.107(9) 0.076(6) -0.010(6) 0.009(5) -0.026(7)
C3' 0.067(6) 0.075(6) 0.111(8) -0.012(5) 0.030(5) 0.007(5)
C4' 0.088(8) 0.075(7) 0.138(9) -0.010(6) 0.038(7) 0.007(6)
C4AB 0.066(6) 0.127(10) 0.068(5) -0.008(6) 0.007(4) -0.001(6)
C4B 0.075(6) 0.093(8) 0.076(6) -0.007(6) 0.007(5) -0.009(6)
C8 0.098(9) 0.132(10) 0.077(7) 0.015(7) 0.005(6) -0.049(8)
C4B' 0.067(6) 0.071(6) 0.109(7) -0.003(5) 0.017(5) -0.005(5)
C8AB 0.073(7) 0.114(10) 0.083(7) -0.009(6) 0.008(5) -0.015(7)
C2 0.118(9) 0.071(7) 0.080(6) -0.006(5) 0.030(6) -0.009(7)
C8B' 0.088(7) 0.065(6) 0.109(8) -0.005(6) 0.018(6) 0.003(5)
C2' 0.089(7) 0.072(6) 0.117(8) -0.021(6) 0.030(6) -0.009(5)
C5 0.082(7) 0.096(8) 0.106(8) 0.023(6) 0.017(6) -0.018(6)
C6B' 0.086(7) 0.098(8) 0.089(7) 0.001(6) -0.004(5) -0.001(6)
C7 0.075(8) 0.145(12) 0.109(9) 0.029(8) 0.007(6) -0.035(8)
C1B' 0.076(6) 0.082(6) 0.072(6) 0.009(5) 0.013(5) -0.005(5)
C5B 0.060(6) 0.146(11) 0.098(8) -0.011(7) -0.001(5) 0.005(7)
C8' 0.117(9) 0.089(8) 0.112(9) 0.009(7) 0.040(7) 0.007(7)
C6B 0.074(9) 0.173(15) 0.113(10) -0.017(9) 0.011(6) -0.001(9)
C6 0.073(7) 0.126(10) 0.115(9) 0.035(8) 0.007(6) -0.030(7)
C1' 0.083(7) 0.085(8) 0.179(13) -0.029(8) 0.043(8) 0.005(6)
C5B' 0.060(6) 0.089(8) 0.145(10) 0.018(7) 0.006(6) 0.002(5)
C9B' 0.130(10) 0.102(8) 0.106(9) -0.024(7) 0.036(7) 0.003(7)
C7B' 0.091(7) 0.122(9) 0.098(8) -0.021(7) -0.004(6) -0.023(7)
C8B 0.087(9) 0.169(13) 0.089(7) -0.037(8) 0.017(6) -0.041(9)
C9' 0.117(9) 0.133(11) 0.110(9) 0.016(8) 0.035(7) 0.010(8)
C5' 0.091(9) 0.093(9) 0.202(15) -0.008(9) 0.041(9) 0.018(7)
C7B 0.067(8) 0.27(2) 0.073(7) -0.017(11) 0.014(6) -0.002(12)
C6' 0.098(9) 0.101(10) 0.225(17) -0.036(10) 0.062(10) 0.004(7)
C7' 0.107(10) 0.101(9) 0.254(19) -0.012(11) 0.083(11) -0.021(8)
C1B" 0.122(10) 0.110(10) 0.143(11) -0.023(8) 0.020(8) -0.063(8)
C1" 0.175(13) 0.077(7) 0.119(10) -0.006(7) 0.014(9) -0.048(8)
C10B 0.132(11) 0.081(8) 0.173(13) -0.014(8) 0.021(10) 0.002(8)
C10' 0.166(13) 0.086(9) 0.188(15) -0.009(9) 0.076(12) 0.033(9)

loop_
_atom_type_symbol
_atom_type_description
_atom_type_scat_dispersion_real
_atom_type_scat_dispersion_imag
_atom_type_scat_source
C C 0.0181 0.0091 'International Tables Vol C Tables 4.2.6.8 and 6.1.1.4'
H H 0.0000 0.0000 'International Tables Vol C Tables 4.2.6.8 and 6.1.1.4'
Cl Cl 0.3639 0.7018 'International Tables Vol C Tables 4.2.6.8 and 6.1.1.4'
N N 0.0311 0.0180 'International Tables Vol C Tables 4.2.6.8 and 6.1.1.4'
O O 0.0492 0.0322 'International Tables Vol C Tables 4.2.6.8 and 6.1.1.4'

loop_
_geom_angle_atom_site_label_1
_geom_angle_atom_site_label_2
_geom_angle_atom_site_label_3
_geom_angle
C1B' O3B' H3B' 109.5
C2 O2 C8' 117.1(9)
C2B O2B' C8B' 116.5(8)
C8A N1 C2 120.8(9)
C8A N1 C1" 122.6(10)
C2 N1 C1" 116.6(12)
C1' O3' H3' 109.5
C3B C3B' C4B' 110.0(7)
C3B C3B' C2B' 114.6(7)
C4B' C3B' C2B' 110.2(7)
C3B C3B' H3BA 107.2
C4B' C3B' H3BA 107.2
C2B' C3B' H3BA 107.2
C1B' C2B' C3B' 110.1(7)
C1B' C2B' Cl1B 111.2(6)
C3B' C2B' Cl1B 112.9(6)
C1B' C2B' H2B' 107.5
C3B' C2B' H2B' 107.5
Cl1B C2B' H2B' 107.5
N1 C8A C4A 120.6(10)
N1 C8A C8 121.0(11)
C4A C8A C8 118.3(13)
C2B N1B C8AB 119.4(10)
C2B N1B C1B" 119.0(12)
C8AB N1B C1B" 121.6(10)
C5 C4A C8A 120.0(9)
C5 C4A C4 120.3(10)
C8A C4A C4 119.7(10)
C2B C3B C4B 117.6(9)
C2B C3B C3B' 120.2(9)
C4B C3B C3B' 122.2(9)
C4 C3 C2 118.7(9)
C4 C3 C3' 121.7(9)
C2 C3 C3' 119.6(10)
O1 C4 C3 120.7(9)
O1 C4 C4A 121.8(10)
C3 C4 C4A 117.5(9)
O2B' C2B N1B 110.4(10)
O2B' C2B C3B 124.7(9)
N1B C2B C3B 124.9(12)
C2' C3' C3 114.7(9)
C2' C3' C4' 110.3(8)
C3 C3' C4' 109.8(9)
C2' C3' H3'A 107.2
C3 C3' H3'A 107.2
C4' C3' H3'A 107.2
C8' C4' C5' 116.4(11)
C8' C4' C3' 110.8(9)
C5' C4' C3' 108.2(9)
C8' C4' H4' 107.0
C5' C4' H4' 107.0
C3' C4' H4' 107.0
C8AB C4AB C5B 117.4(10)
C8AB C4AB C4B 121.2(10)
C5B C4AB C4B 121.4(12)
O1B C4B C3B 121.5(9)
O1B C4B C4AB 120.5(10)
C3B C4B C4AB 118.0(10)
C7 C8 C8A 118.0(12)
C7 C8 H8 121.0
C8A C8 H8 121.0
C8B' C4B' C3B' 112.1(8)
C8B' C4B' C5B' 114.1(9)
C3B' C4B' C5B' 110.9(8)
C8B' C4B' H4B' 106.4
C3B' C4B' H4B' 106.4
C5B' C4B' H4B' 106.4
C4AB C8AB C8B 120.6(13)
C4AB C8AB N1B 118.2(9)
C8B C8AB N1B 121.2(12)
O2 C2 N1 113.8(10)
O2 C2 C3 124.4(11)
N1 C2 C3 121.8(11)
O2B' C8B' C9B' 107.2(9)
O2B' C8B' C10B 101.9(9)
C9B' C8B' C10B 112.7(11)
O2B' C8B' C4B' 105.9(8)
C9B' C8B' C4B' 114.4(9)
C10B C8B' C4B' 113.4(10)
C3' C2' C1' 112.9(10)
C3' C2' Cl1 112.1(7)
C1' C2' Cl1 110.4(9)
C3' C2' H2' 107.0
C1' C2' H2' 107.0
Cl1 C2' H2' 107.0
C4A C5 C6 121.7(12)
C4A C5 H5 119.2
C6 C5 H5 119.2
C5B' C6B' C1B' 112.8(8)
C5B' C6B' H6BA 109.0
C1B' C6B' H6BA 109.0
C5B' C6B' H6BB 109.0
C1B' C6B' H6BB 109.0
H6BA C6B' H6BB 107.8
C8 C7 C6 124.5(12)
C8 C7 H7 117.7
C6 C7 H7 117.7
O3B' C1B' C6B' 105.1(8)
O3B' C1B' C7B' 108.5(9)
C6B' C1B' C7B' 111.0(8)
O3B' C1B' C2B' 107.3(7)
C6B' C1B' C2B' 112.1(8)
C7B' C1B' C2B' 112.5(8)
C6B C5B C4AB 123.9(15)
C6B C5B H5B 118.0
C4AB C5B H5B 118.0
O2 C8' C4' 108.1(10)
O2 C8' C10' 101.3(11)
C4' C8' C10' 112.8(10)
O2 C8' C9' 106.0(9)
C4' C8' C9' 116.6(11)
C10' C8' C9' 110.6(11)
C5B C6B C7B 116.7(16)
C5B C6B H6B 121.7
C7B C6B H6B 121.7
C7 C6 C5 117.3(13)
C7 C6 H6 121.3
C5 C6 H6 121.3
O3' C1' C7' 109.8(11)
O3' C1' C6' 107.3(13)
C7' C1' C6' 111.7(12)
O3' C1' C2' 104.0(10)
C7' C1' C2' 113.3(12)
C6' C1' C2' 110.2(10)
C6B' C5B' C4B' 110.7(9)
C6B' C5B' H5BA 109.5
C4B' C5B' H5BA 109.5
C6B' C5B' H5BB 109.5
C4B' C5B' H5BB 109.5
H5BA C5B' H5BB 108.1
C8B' C9B' H9BA 109.5
C8B' C9B' H9BB 109.5
H9BA C9B' H9BB 109.5
C8B' C9B' H9BC 109.5
H9BA C9B' H9BC 109.5
H9BB C9B' H9BC 109.5
C1B' C7B' H7BA 109.5
C1B' C7B' H7BB 109.5
H7BA C7B' H7BB 109.5
C1B' C7B' H7BC 109.5
H7BA C7B' H7BC 109.5
H7BB C7B' H7BC 109.5
C7B C8B C8AB 117.3(15)
C7B C8B H8B 121.3
C8AB C8B H8B 121.3
C8' C9' H9'A 109.5
C8' C9' H9'B 109.5
H9'A C9' H9'B 109.5
C8' C9' H9'C 109.5
H9'A C9' H9'C 109.5
H9'B C9' H9'C 109.5
C4' C5' C6' 110.3(12)
C4' C5' H5'A 109.6
C6' C5' H5'A 109.6
C4' C5' H5'B 109.6
C6' C5' H5'B 109.6
H5'A C5' H5'B 108.1
C6B C7B C8B 124.0(14)
C6B C7B H7B 118.0
C8B C7B H7B 118.0
C1' C6' C5' 111.1(11)
C1' C6' H6'A 109.4
C5' C6' H6'A 109.4
C1' C6' H6'B 109.4
C5' C6' H6'B 109.4
H6'A C6' H6'B 108.0
C1' C7' H7'A 109.5
C1' C7' H7'B 109.5
H7'A C7' H7'B 109.5
C1' C7' H7'C 109.5
H7'A C7' H7'C 109.5
H7'B C7' H7'C 109.5
N1B C1B" H1BA 109.5
N1B C1B" H1BB 109.5
H1BA C1B" H1BB 109.5
N1B C1B" H1BC 109.5
H1BA C1B" H1BC 109.5
H1BB C1B" H1BC 109.5
N1 C1" H1"A 109.5
N1 C1" H1"B 109.5
H1"A C1" H1"B 109.5
N1 C1" H1"C 109.5
H1"A C1" H1"C 109.5
H1"B C1" H1"C 109.5
C8B' C10B H10A 109.5
C8B' C10B H10B 109.5
H10A C10B H10B 109.5
C8B' C10B H10C 109.5
H10A C10B H10C 109.5
H10B C10B H10C 109.5
C8' C10' H10D 109.5
C8' C10' H10E 109.5
H10D C10' H10E 109.5
C8' C10' H10F 109.5
H10D C10' H10F 109.5
H10E C10' H10F 109.5

loop_
_geom_bond_atom_site_label_1
_geom_bond_atom_site_label_2
_geom_bond_distance
Cl1B C2B' 1.754(9)
Cl1 C2' 1.779(11)
O3B' C1B' 1.457(11)
O3B' H3B' 0.8200
O1 C4 1.249(11)
O2 C2 1.324(13)
O2 C8' 1.492(14)
O1B C4B 1.287(10)
O2B' C2B 1.356(13)
O2B' C8B' 1.484(12)
N1 C8A 1.363(14)
N1 C2 1.376(15)
N1 C1" 1.479(14)
O3' C1' 1.487(17)
O3' H3' 0.8200
C3B' C3B 1.510(12)
C3B' C4B' 1.525(12)
C3B' C2B' 1.551(12)
C3B' H3BA 0.9800
C2B' C1B' 1.550(12)
C2B' H2B' 0.9800
C8A C4A 1.411(15)
C8A C8 1.449(16)
N1B C2B 1.369(12)
N1B C8AB 1.406(15)
N1B C1B" 1.490(16)
C4A C5 1.381(15)
C4A C4 1.471(13)
C3B C2B 1.374(14)
C3B C4B 1.400(14)
C3 C4 1.412(14)
C3 C2 1.426(14)
C3 C3' 1.522(13)
C3' C2' 1.492(14)
C3' C4' 1.579(14)
C3' H3'A 0.9800
C4' C8' 1.496(16)
C4' C5' 1.516(17)
C4' H4' 0.9800
C4AB C8AB 1.387(17)
C4AB C5B 1.391(16)
C4AB C4B 1.468(13)
C8 C7 1.350(19)
C8 H8 0.9300
C4B' C8B' 1.522(14)
C4B' C5B' 1.538(14)
C4B' H4B' 0.9800
C8AB C8B 1.392(15)
C8B' C9B' 1.517(16)
C8B' C10B 1.520(17)
C2' C1' 1.572(16)
C2' H2' 0.9800
C5 C6 1.392(14)
C5 H5 0.9300
C6B' C5B' 1.500(16)
C6B' C1B' 1.535(14)
C6B' H6BA 0.9700
C6B' H6BB 0.9700
C7 C6 1.384(19)
C7 H7 0.9300
C1B' C7B' 1.546(15)
C5B C6B 1.348(17)
C5B H5B 0.9300
C8' C10' 1.514(16)
C8' C9' 1.516(16)
C6B C7B 1.35(2)
C6B H6B 0.9300
C6 H6 0.9300
C1' C7' 1.496(19)
C1' C6' 1.527(16)
C5B' H5BA 0.9700
C5B' H5BB 0.9700
C9B' H9BA 0.9600
C9B' H9BB 0.9600
C9B' H9BC 0.9600
C7B' H7BA 0.9600
C7B' H7BB 0.9600
C7B' H7BC 0.9600
C8B C7B 1.38(2)
C8B H8B 0.9300
C9' H9'A 0.9600
C9' H9'B 0.9600
C9' H9'C 0.9600
C5' C6' 1.56(2)
C5' H5'A 0.9700
C5' H5'B 0.9700
C7B H7B 0.9300
C6' H6'A 0.9700
C6' H6'B 0.9700
C7' H7'A 0.9600
C7' H7'B 0.9600
C7' H7'C 0.9600
C1B" H1BA 0.9600
C1B" H1BB 0.9600
C1B" H1BC 0.9600
C1" H1"A 0.9600
C1" H1"B 0.9600
C1" H1"C 0.9600
C10B H10A 0.9600
C10B H10B 0.9600
C10B H10C 0.9600
C10' H10D 0.9600
C10' H10E 0.9600
C10' H10F 0.9600
